data_4344501
loop_
_publ_author_name
'Bond, D.L.'
'Clark, D.L.'
'Keogh, D.W.'
'Tait, C.D.'
'Donohoe, R.J.'
'Scott, B.L.'
'Gordon, J.C.'
'Gordon, P.L.'
'Watkin, J.G.'

_publ_section_title
;
 A new structural class of lanthanide carbonates: synthesis, properties
 and x-ray structure of the one-dimensional chain complex (Co(NH3)6)6
 (K2(H2O)10) (Nd2(CO3)8)2 . 20 (H2O)
;
_journal_name_full 'Inorganic Chemistry'
_journal_page_first 3934
_journal_page_last 3937
_journal_volume 39
_journal_year 2000
_chemical_formula_sum 'Co6.25 H108 K1.76 N36 Nd4 O78.02'
_chemical_name_systematic
;
(Co1.04 (N H3)6)6 (K1.8 (H2 O)10) (Nd2 (C O3)8)2 (H2 O)20
;
_space_group_IT_number 14
_symmetry_space_group_name_Hall '-P 2ybc'
_symmetry_space_group_name_H-M 'P 1 21/c 1'
_cell_angle_alpha 90
_cell_angle_beta 90.952
_cell_angle_gamma 90
_cell_formula_units_Z 2
_cell_length_a 13.232
_cell_length_b 15.5731
_cell_length_c 26.015
_cell_volume 5359.996
_citation_journal_id_ASTM INOCAJ
_cod_data_source_file Bond_INOCAJ_2000_231.cif
_cod_data_source_block Co6.25H108K1.76N36Nd4O78.02
_cod_database_code 4344501

loop_
_symmetry_equiv_pos_as_xyz
x,y,z
-x,y+1/2,-z+1/2
-x,-y,-z
x,-y-1/2,z-1/2

loop_
_atom_site_label
_atom_site_type_symbol
_atom_site_fract_x
_atom_site_fract_y
_atom_site_fract_z
_atom_site_occupancy
_atom_site_U_iso_or_equiv
H36 H+1 0.0072 0.8173 0.18 1 0.0
O37 O-2 0.1332 0.1097 0.3697 1 0.0
N11 N-3 -0.0168 0.6116 0.2354 1 0.0
H29 H+1 0.1484 0.7063 0.2242 1 0.0
N16 N-3 -0.003 0.4091 0.4473 1 0.0
H35 H+1 0.0043 0.7276 0.1646 1 0.0
N8 N-3 -0.0096 0.7014 0.328 1 0.0
H34 H+1 -0.0892 0.7734 0.1742 1 0.0
N5 N-3 -0.4862 0.0401 0.3066 1 0.0
H16 H+1 -0.5216 0.3108 0.2797 1 0.0
H1 H+1 -0.5547 0.2157 0.2265 1 0.0
O22 O-2 -0.2324 0.9162 0.25585 1 0.0
H31 H+1 0.041 0.5874 0.2456 1 0.0
N7 N-3 -0.1646 0.7302 0.2581 1 0.0
O30 O-2 0.851 0.49 0.011 0.13 0.0
H42 H+1 0.6102 -0.1124 0.0275 1 0.0
H17 H+1 -0.4505 0.3131 0.3229 1 0.0
O20 O-2 -0.2131 0.144 0.1571 1 0.0
H47 H+1 -0.0012 0.3579 0.4626 1 0.0
Co3 Co+2 -0.01742 0.73292 0.25601 1 0.0
H11 H+1 -0.3317 0.1311 0.2818 1 0.0
N12 N-3 -0.0248 0.7675 0.1839 1 0.0
O35 O-2 -0.3993 0.8409 0.2925 1 0.0
O9 O-2 0.245 0.7551 0.08475 1 0.0
N14 N-3 0.6243 -0.0608 0.0147 1 0.0
O25 O-2 0.8497 0.6657 -0.123 1 0.0
H32 H+1 -0.023 0.6079 0.2014 1 0.0
H49 H+1 -0.1659 0.5601 0.5075 1 0.0
O13 O-2 0.2828 0.9102 0.25843 1 0.0
O31 O-2 -0.1315 0.1438 0.3598 1 0.0
O14 O-2 0.244 0.0476 0.25696 1 0.0
O7 O-2 0.2182 0.8964 0.09241 1 0.0
H23 H+1 -0.0386 0.6504 0.3323 1 0.0
O18 O-2 -0.2217 0.7543 0.08553 1 0.0
Co1 Co+2 1 0.5 0 0.25 0.0
H12 H+1 -0.3285 0.2175 0.303 1 0.0
H18 H+1 -0.5583 0.3065 0.332 1 0.0
H50 H+1 -0.174 0.468 0.5157 1 0.0
H19 H+1 -0.184 0.7192 0.2901 1 0.0
N3 N-3 -0.6357 0.1546 0.3357 1 0.0
N9 N-3 -0.0146 0.8527 0.2775 1 0.0
Nd1 Nd+3 0.26247 0.98205 0.17093 1 0.0
O11 O-2 0.2749 0.141 0.16372 1 0.0
H30 H+1 0.1568 0.7146 0.2797 1 0.0
H7 H+1 -0.6632 0.2064 0.3392 1 0.0
Co4 Co+2 0.5 0 0 1 0.0
H20 H+1 -0.1879 0.6893 0.2371 1 0.0
N15 N-3 0.4347 -0.0737 0.0504 1 0.0
H9 H+1 -0.673 0.1236 0.3138 1 0.0
H4 H+1 -0.3898 0.204 0.3811 1 0.0
N13 N-3 0.5245 0.084 0.0545 1 0.0
H6 H+1 -0.4902 0.1892 0.4011 1 0.0
H41 H+1 0.659 -0.0668 -0.0141 1 0.0
Co5 Co+2 0 0.5 0.5 1 0.0
N6 N-3 -0.5087 0.2911 0.3113 1 0.0
O19 O-2 -0.2531 0.0737 0.08753 1 0.0
K1 K+1 0.9744 0.6211 -0.03684 0.88 0.0
O8 O-2 0.296 0.8262 0.15472 1 0.0
O1 O-2 0.0925 0.9223 0.1937 1 0.0
O16 O-2 -0.2456 0.8221 0.16043 1 0.0
O29 O-2 0.0092 0.556 0.0617 0.88 0.0
H53 H+1 0.0699 0.601 0.4407 1 0.0
O6 O-2 0.4436 0.9878 0.1735 1 0.0
H24 H+1 -0.0416 0.7406 0.3466 1 0.0
H38 H+1 0.4697 0.0885 0.0737 1 0.0
N18 N-3 0.0056 0.5894 0.4476 1 0.0
H26 H+1 0.0144 0.8843 0.2534 1 0.0
H48 H+1 0.0503 0.4146 0.4272 1 0.0
H44 H+1 0.374 -0.0526 0.0575 1 0.0
H52 H+1 -0.026 0.5714 0.4192 1 0.0
O26 O-2 0.8539 0.7847 -0.011 1 0.0
N10 N-3 0.1291 0.7367 0.2513 1 0.0
O24 O-2 -0.2098 0.9885 0.3289 1 0.0
Nd2 Nd+3 -0.23961 0.98499 0.16847 1 0.0
H2 H+1 -0.6112 0.1384 0.2382 1 0.0
O3 O-2 -0.0556 0.9765 0.1689 1 0.0
H14 H+1 -0.547 0.0164 0.3094 1 0.0
N2 N-3 -0.4434 0.1695 0.38 1 0.0
O15 O-2 0.2463 0.9774 0.33155 1 0.0
O10 O-2 0.2995 0.0705 0.09132 1 0.0
N4 N-3 -0.3632 0.1816 0.2827 1 0.0
O23 O-2 -0.1979 0.0545 0.2537 1 0.0
H22 H+1 0.0549 0.6987 0.3381 1 0.0
H3 H+1 -0.5085 0.1319 0.2197 1 0.0
H43 H+1 0.428 -0.1264 0.0376 1 0.0
O39 O-2 0.4137 0.3135 0.0517 1 0.0
H45 H+1 0.4724 -0.0755 0.079 1 0.0
O2 O-2 0.09 0.037 0.14607 1 0.0
O5 O-2 -0.4049 0.0304 0.2024 1 0.0
N1 N-3 -0.5503 0.1626 0.2389 1 0.0
H25 H+1 -0.0775 0.871 0.2822 1 0.0
H10 H+1 -0.3673 0.2032 0.2511 1 0.0
H33 H+1 -0.0683 0.5846 0.2499 1 0.0
O41 O-2 0.448 0.8991 0.4862 0.5 0.0
O36 O-2 -0.3469 0.9975 0.4037 1 0.0
H28 H+1 0.1491 0.7909 0.2478 1 0.0
O34 O-2 0.3583 0.7582 -0.0048 1 0.0
O21 O-2 -0.2204 0.2141 0.0842 1 0.0
O17 O-2 -0.2039 0.8968 0.09168 1 0.0
O27 O-2 0.124 0.6447 -0.1259 1 0.0
Co2 Co+2 -0.49885 0.16624 0.30948 1 0.0
H40 H+1 0.661 -0.0313 0.0376 1 0.0
H46 H+1 -0.0594 0.4137 0.4284 1 0.0
O32 O-2 0.3645 0.782 0.3161 1 0.0
O4 O-2 -0.4154 0.949 0.1347 1 0.0
H13 H+1 -0.4595 0.0249 0.2768 1 0.0
H37 H+1 0.5766 0.067 0.074 1 0.0
O28 O-2 0.1045 0.7494 0.0036 1 0.0
H5 H+1 -0.4251 0.1168 0.3895 1 0.0
O33 O-2 -0.4171 0.7543 0.0471 1 0.0
O40 O-2 -0.5 0.8538 0.3826 0.5 0.0
N17 N-3 -0.1469 0.5087 0.4962 1 0.0
O38 O-2 0.384 0.0224 0.4207 1 0.0
H8 H+1 -0.6333 0.1285 0.3662 1 0.0
H21 H+1 -0.1892 0.7808 0.2481 1 0.0
H51 H+1 -0.1678 0.5019 0.4638 1 0.0
H15 H+1 -0.4463 0.0222 0.3323 1 0.0
H39 H+1 0.5384 0.1348 0.0406 1 0.0
O12 O-2 0.2877 0.2134 0.0908 1 0.0
H54 H+1 -0.0244 0.6366 0.4591 1 0.0
H27 H+1 0.0206 0.8574 0.3068 1 0.0
